data_4087303
loop_
_publ_author_name
'Baird, Drake A.'
'Jamal, S.'
'Johnson, Samuel A.'

_publ_section_title
;
 Influence of the Transmetalating Agent in Difficult Coupling Reactions:
 Control in the Selectivity of C--F Bond Activation by Ni(0) Complexes in
 the Presence of AlMe3
;
_journal_issue 7
_journal_name_full Organometallics
_journal_page_first 1436
_journal_paper_doi 10.1021/acs.organomet.7b00165
_journal_volume 36
_journal_year 2017
_chemical_absolute_configuration ad
_chemical_formula_moiety 'C19  H35  F3  P2  Ni1'
_chemical_formula_sum 'C19 H35 F3 Ni P2'
_chemical_formula_weight 441.12
_space_group_IT_number 33
_symmetry_cell_setting orthorhombic
_symmetry_Int_Tables_number 33
_symmetry_space_group_name_Hall 'P 2c -2n'
_symmetry_space_group_name_H-M 'P n a 21'
_atom_sites_solution_hydrogens geom
_atom_sites_solution_primary 'direct - structure invariant direct methods'
_atom_sites_solution_secondary 'direct - structure invariant direct methods'
_audit_creation_date 2016-06-14T15:43:12-00:00
_audit_creation_method 'WinGX routine CIF_UPDATE'
_cell_angle_alpha 90
_cell_angle_beta 90
_cell_angle_gamma 90
_cell_formula_units_Z 4
_cell_length_a 23.5565(13)
_cell_length_b 8.7672(4)
_cell_length_c 10.6965(6)
_cell_measurement_reflns_used 9863
_cell_measurement_temperature 100(2)
_cell_measurement_theta_max 34.97
_cell_measurement_theta_min 3
_cell_measurement_wavelength 0.71073
_cell_volume 2209.1(2)
_computing_cell_refinement 'Bruker SAINT'
_computing_data_collection 'Bruker APEX2'
_computing_data_reduction 'Bruker SAINT'
_computing_molecular_graphics 'Bruker SHELXTL'
_computing_publication_material 'Bruker SHELXTL'
_computing_structure_refinement 'SHELXL-2014/7 (Sheldrick, 2014)'
_computing_structure_solution 'SHELXS-97 (Sheldrick 2008)'
_diffrn_ambient_temperature 100(2)
_diffrn_measured_fraction_theta_full 0.999
_diffrn_measured_fraction_theta_max 0.999
_diffrn_measurement_device_type 'Bruker APEX-II CCD'
_diffrn_measurement_method '\f and \w scans'
_diffrn_radiation_probe x-ray
_diffrn_radiation_type MoK\a
_diffrn_radiation_wavelength 0.71073
_diffrn_reflns_av_R_equivalents 0.0434
_diffrn_reflns_av_unetI/netI 0.0388
_diffrn_reflns_Laue_measured_fraction_full 0.999
_diffrn_reflns_Laue_measured_fraction_max 0.999
_diffrn_reflns_limit_h_max 38
_diffrn_reflns_limit_h_min -38
_diffrn_reflns_limit_k_max 10
_diffrn_reflns_limit_k_min -14
_diffrn_reflns_limit_l_max 17
_diffrn_reflns_limit_l_min -17
_diffrn_reflns_number 40493
_diffrn_reflns_point_group_measured_fraction_full 0.999
_diffrn_reflns_point_group_measured_fraction_max 0.999
_diffrn_reflns_theta_full 34.996
_diffrn_reflns_theta_max 34.996
_diffrn_reflns_theta_min 2.896
_diffrn_standards_number 0
_exptl_absorpt_coefficient_mu 1.047
_exptl_absorpt_correction_type none
_exptl_crystal_colour yellow
_exptl_crystal_density_diffrn 1.326
_exptl_crystal_density_method 'not measured'
_exptl_crystal_description block
_exptl_crystal_F_000 936
_exptl_crystal_size_max 0.31
_exptl_crystal_size_mid 0.22
_exptl_crystal_size_min 0.19
_refine_diff_density_max 0.449
_refine_diff_density_min -0.339
_refine_diff_density_rms 0.064
_refine_ls_abs_structure_details
;
 Flack x determined using 3394 quotients [(I+)-(I-)]/[(I+)+(I-)]
 (Parsons, Flack and Wagner, Acta Cryst. B69 (2013) 249-259).
;
_refine_ls_abs_structure_Flack 0.011(4)
_refine_ls_extinction_method none
_refine_ls_goodness_of_fit_ref 1.032
_refine_ls_hydrogen_treatment constr
_refine_ls_matrix_type full
_refine_ls_number_constraints 0
_refine_ls_number_parameters 319
_refine_ls_number_reflns 9721
_refine_ls_number_restraints 22
_refine_ls_restrained_S_all 1.031
_refine_ls_R_factor_all 0.0487
_refine_ls_R_factor_gt 0.0335
_refine_ls_shift/su_max 0.003
_refine_ls_shift/su_mean 0
_refine_ls_structure_factor_coef Fsqd
_refine_ls_weighting_details 'w=1/[\s^2^(Fo^2^)+(0.0256P)^2^+0.5017P] where P=(Fo^2^+2Fc^2^)/3'
_refine_ls_weighting_scheme calc
_refine_ls_wR_factor_gt 0.0599
_refine_ls_wR_factor_ref 0.0642
_reflns_Friedel_coverage 0.915
_reflns_Friedel_fraction_full 0.998
_reflns_Friedel_fraction_max 0.998
_reflns_number_gt 8241
_reflns_number_total 9721
_reflns_threshold_expression 'I > 2\s(I)'
_cod_data_source_file om7b00165_si_002.cif
_cod_data_source_block shelx
_cod_database_code 4087303
_shelx_estimated_absorpt_t_min 0.737
_shelx_estimated_absorpt_t_max 0.826

loop_
_symmetry_equiv_pos_as_xyz
'x, y, z'
'-x, -y, z+1/2'
'x+1/2, -y+1/2, z'
'-x+1/2, y+1/2, z+1/2'

loop_
_atom_site_label
_atom_site_type_symbol
_atom_site_fract_x
_atom_site_fract_y
_atom_site_fract_z
_atom_site_U_iso_or_equiv
_atom_site_adp_type
_atom_site_occupancy
_atom_site_site_symmetry_order
_atom_site_calc_flag
_atom_site_refinement_flags_posn
_atom_site_refinement_flags_adp
_atom_site_refinement_flags_occupancy
_atom_site_disorder_assembly
_atom_site_disorder_group
Ni1 Ni 0.85047(2) 0.65547(2) 0.11385(11) 0.01240(5) Uani 1 1 d . . . . .
P1 P 0.76276(2) 0.62215(6) 0.17345(12) 0.01295(9) Uani 1 1 d . . . . .
P2 P 0.93952(2) 0.63838(6) 0.05872(12) 0.01585(10) Uani 1 1 d . . . . .
C1 C 0.82914(9) 0.5750(3) -0.0537(2) 0.0231(4) Uani 1 1 d . . . . .
H1A H 0.788 0.5848 -0.0654 0.035 Uiso 1 1 calc R U . . .
H1B H 0.84 0.4673 -0.0596 0.035 Uiso 1 1 calc R U . . .
H1C H 0.8489 0.6333 -0.1186 0.035 Uiso 1 1 calc R U . . .
C2A C 0.8703(9) 0.7583(4) 0.2664(6) 0.0144(5) Uani 0.811(3) 1 d D . P A 1
C3A C 0.8842(6) 0.6875(3) 0.3778(4) 0.0154(8) Uani 0.811(3) 1 d D . P A 1
F1A F 0.88400(7) 0.53038(17) 0.38107(19) 0.0219(4) Uani 0.811(3) 1 d D . P A 1
C4A C 0.8979(4) 0.7582(4) 0.4898(4) 0.0188(4) Uani 0.811(3) 1 d D . P A 1
H4A H 0.9053 0.7012 0.5635 0.023 Uiso 0.811(3) 1 calc R U P A 1
C5A C 0.9002(5) 0.9157(4) 0.4890(4) 0.0214(5) Uani 0.811(3) 1 d D . P A 1
F2A F 0.9147(4) 0.9913(3) 0.5950(4) 0.0312(5) Uani 0.811(3) 1 d D . P A 1
C6A C 0.8878(7) 0.9944(4) 0.3816(6) 0.0203(4) Uani 0.811(3) 1 d D . P A 1
F3A F 0.89094(8) 1.14981(18) 0.3829(2) 0.0308(4) Uani 0.811(3) 1 d D . P A 1
C7A C 0.8729(6) 0.9192(4) 0.2728(5) 0.0183(4) Uani 0.811(3) 1 d D . P A 1
H7A H 0.8642 0.9773 0.2003 0.022 Uiso 0.811(3) 1 calc R U P A 1
C2B C 0.869(4) 0.7598(12) 0.271(2) 0.0144(5) Uani 0.189(3) 1 d D . P A 2
C3B C 0.873(3) 0.9172(10) 0.2743(16) 0.0183(4) Uani 0.189(3) 1 d D . P A 2
F1B F 0.8624(3) 0.9956(7) 0.1649(5) 0.0285(18) Uani 0.189(3) 1 d D . P A 2
C4B C 0.887(3) 1.0071(9) 0.3759(18) 0.0203(4) Uani 0.189(3) 1 d D . P A 2
H4B H 0.889 1.1151 0.3699 0.024 Uiso 0.189(3) 1 calc R U P A 2
C5B C 0.900(2) 0.9319(10) 0.4861(13) 0.0214(5) Uani 0.189(3) 1 d D . P A 2
F2B F 0.9114(18) 1.0140(12) 0.5906(12) 0.0312(5) Uani 0.189(3) 1 d D . P A 2
C6B C 0.8972(18) 0.7758(10) 0.4911(10) 0.0188(4) Uani 0.189(3) 1 d D . P A 2
F3B F 0.9061(3) 0.7050(7) 0.6030(5) 0.0279(17) Uani 0.189(3) 1 d D . P A 2
C7B C 0.881(3) 0.6908(10) 0.3879(14) 0.0154(8) Uani 0.189(3) 1 d D . P A 2
H7B H 0.8782 0.5831 0.3956 0.019 Uiso 0.189(3) 1 calc R U P A 2
C8 C 0.73872(9) 0.4251(2) 0.1516(2) 0.0218(4) Uani 1 1 d . . . . .
H8A H 0.6993 0.4153 0.1824 0.026 Uiso 1 1 calc R U . . .
H8B H 0.7387 0.4006 0.0612 0.026 Uiso 1 1 calc R U . . .
C9 C 0.77646(12) 0.3112(3) 0.2205(3) 0.0333(6) Uani 1 1 d . . . . .
H9A H 0.8153 0.3177 0.1879 0.05 Uiso 1 1 calc R U . . .
H9B H 0.7618 0.2078 0.2078 0.05 Uiso 1 1 calc R U . . .
H9C H 0.7765 0.3351 0.31 0.05 Uiso 1 1 calc R U . . .
C10 C 0.70880(8) 0.7318(2) 0.0893(2) 0.0193(4) Uani 1 1 d . . . . .
H10A H 0.7121 0.7103 -0.0013 0.023 Uiso 1 1 calc R U . . .
H10B H 0.6707 0.6979 0.1168 0.023 Uiso 1 1 calc R U . . .
C11 C 0.71417(9) 0.9029(3) 0.1104(3) 0.0284(4) Uani 1 1 d . . . . .
H11A H 0.7076 0.926 0.1989 0.043 Uiso 1 1 calc R U . . .
H11B H 0.686 0.9565 0.0592 0.043 Uiso 1 1 calc R U . . .
H11C H 0.7524 0.9364 0.0868 0.043 Uiso 1 1 calc R U . . .
C12 C 0.74571(8) 0.6618(3) 0.3374(2) 0.0176(4) Uani 1 1 d . . . . .
H12A H 0.773 0.6051 0.3904 0.021 Uiso 1 1 calc R U . . .
H12B H 0.752 0.7719 0.3528 0.021 Uiso 1 1 calc R U . . .
C13 C 0.68567(10) 0.6219(3) 0.3809(2) 0.0284(5) Uani 1 1 d . . . . .
H13A H 0.6579 0.6751 0.3284 0.043 Uiso 1 1 calc R U . . .
H13B H 0.6808 0.6535 0.4682 0.043 Uiso 1 1 calc R U . . .
H13C H 0.6798 0.5115 0.3741 0.043 Uiso 1 1 calc R U . . .
C14A C 0.9602(5) 0.4599(14) -0.0056(9) 0.0253(17) Uani 0.518(17) 1 d . . P B 1
H14A H 0.9381 0.441 -0.0828 0.03 Uiso 0.518(17) 1 calc R U P B 1
H14B H 1.0009 0.4645 -0.0288 0.03 Uiso 0.518(17) 1 calc R U P B 1
C15A C 0.9511(3) 0.3269(9) 0.0848(12) 0.0355(18) Uani 0.518(17) 1 d . . P B 1
H15A H 0.9748 0.3416 0.1592 0.053 Uiso 0.518(17) 1 calc R U P B 1
H15B H 0.9616 0.2311 0.0436 0.053 Uiso 0.518(17) 1 calc R U P B 1
H15C H 0.9111 0.3228 0.1096 0.053 Uiso 0.518(17) 1 calc R U P B 1
C16A C 0.9924(14) 0.679(3) 0.186(2) 0.019(2) Uani 0.518(17) 1 d . . P B 1
H16A H 0.9893 0.7875 0.2092 0.023 Uiso 0.518(17) 1 calc R U P B 1
H16B H 0.982 0.6175 0.2601 0.023 Uiso 0.518(17) 1 calc R U P B 1
C17A C 1.054(2) 0.645(5) 0.153(5) 0.023(3) Uani 0.518(17) 1 d . . P B 1
H17A H 1.0601 0.5346 0.1556 0.035 Uiso 0.518(17) 1 calc R U P B 1
H17B H 1.0787 0.6952 0.2137 0.035 Uiso 0.518(17) 1 calc R U P B 1
H17C H 1.0619 0.6834 0.0691 0.035 Uiso 0.518(17) 1 calc R U P B 1
C18A C 0.9619(3) 0.7760(12) -0.0649(9) 0.0262(17) Uani 0.518(17) 1 d . . P B 1
H18A H 1.0025 0.7586 -0.0841 0.031 Uiso 0.518(17) 1 calc R U P B 1
H18B H 0.94 0.7547 -0.1419 0.031 Uiso 0.518(17) 1 calc R U P B 1
C19A C 0.9537(3) 0.9455(10) -0.0295(12) 0.040(2) Uani 0.518(17) 1 d . . P B 1
H19A H 0.9139 0.9638 -0.0081 0.06 Uiso 0.518(17) 1 calc R U P B 1
H19B H 0.9644 1.0101 -0.1006 0.06 Uiso 0.518(17) 1 calc R U P B 1
H19C H 0.9778 0.9703 0.0425 0.06 Uiso 0.518(17) 1 calc R U P B 1
C14B C 0.9587(5) 0.4315(14) 0.0321(11) 0.026(2) Uani 0.482(17) 1 d . . P B 2
H14C H 0.9334 0.3885 -0.0328 0.032 Uiso 0.482(17) 1 calc R U P B 2
H14D H 0.9982 0.4255 0.0006 0.032 Uiso 0.482(17) 1 calc R U P B 2
C15B C 0.9537(3) 0.3360(9) 0.1503(13) 0.037(2) Uani 0.482(17) 1 d . . P B 2
H15D H 0.9798 0.3756 0.2139 0.055 Uiso 0.482(17) 1 calc R U P B 2
H15E H 0.9635 0.2298 0.1314 0.055 Uiso 0.482(17) 1 calc R U P B 2
H15F H 0.9147 0.341 0.1818 0.055 Uiso 0.482(17) 1 calc R U P B 2
C16B C 0.9932(15) 0.696(3) 0.167(3) 0.019(2) Uani 0.482(17) 1 d . . P B 2
H16C H 0.9915 0.809 0.1732 0.023 Uiso 0.482(17) 1 calc R U P B 2
H16D H 0.9828 0.6552 0.2498 0.023 Uiso 0.482(17) 1 calc R U P B 2
C17B C 1.056(2) 0.652(6) 0.142(5) 0.023(3) Uani 0.482(17) 1 d . . P B 2
H17D H 1.0581 0.5431 0.1228 0.035 Uiso 0.482(17) 1 calc R U P B 2
H17E H 1.0786 0.6747 0.2162 0.035 Uiso 0.482(17) 1 calc R U P B 2
H17F H 1.0702 0.7111 0.0708 0.035 Uiso 0.482(17) 1 calc R U P B 2
C18B C 0.9615(4) 0.7194(13) -0.0906(8) 0.0238(16) Uani 0.482(17) 1 d . . P B 2
H18C H 1.0017 0.6933 -0.1067 0.029 Uiso 0.482(17) 1 calc R U P B 2
H18D H 0.9383 0.675 -0.1586 0.029 Uiso 0.482(17) 1 calc R U P B 2
C19B C 0.9546(3) 0.8926(12) -0.0903(11) 0.037(2) Uani 0.482(17) 1 d . . P B 2
H19D H 0.9146 0.9184 -0.0761 0.055 Uiso 0.482(17) 1 calc R U P B 2
H19E H 0.9668 0.9337 -0.1712 0.055 Uiso 0.482(17) 1 calc R U P B 2
H19F H 0.9779 0.9366 -0.0236 0.055 Uiso 0.482(17) 1 calc R U P B 2

loop_
_atom_site_aniso_label
_atom_site_aniso_U_11
_atom_site_aniso_U_22
_atom_site_aniso_U_33
_atom_site_aniso_U_23
_atom_site_aniso_U_13
_atom_site_aniso_U_12
Ni1 0.00976(8) 0.01606(10) 0.01138(8) -0.00144(12) -0.00004(8) -0.00005(8)
P1 0.01019(18) 0.0165(2) 0.01216(19) -0.00052(18) -0.00065(16) -0.00073(16)
P2 0.0112(2) 0.0231(3) 0.0132(2) 0.0005(2) 0.00132(17) 0.00138(18)
C1 0.0157(9) 0.0362(13) 0.0173(9) -0.0070(9) 0.0001(7) -0.0008(8)
C2A 0.0097(10) 0.0177(9) 0.0159(9) -0.0034(7) 0.0010(12) -0.0002(7)
C3A 0.0112(17) 0.0175(9) 0.0175(11) -0.0035(7) 0.0007(15) 0.0018(8)
F1A 0.0263(8) 0.0177(8) 0.0216(7) 0.0004(6) -0.0016(6) 0.0017(6)
C4A 0.0154(9) 0.0255(12) 0.0154(8) -0.0032(9) -0.0022(7) 0.0038(14)
C5A 0.0140(9) 0.0286(13) 0.0217(10) -0.0121(10) -0.0027(8) 0.0025(16)
F2A 0.0276(13) 0.0356(11) 0.0305(8) -0.0200(9) -0.0107(6) 0.0075(16)
C6A 0.0152(9) 0.0171(10) 0.0285(11) -0.0076(9) -0.0026(11) 0.0001(17)
F3A 0.0316(9) 0.0183(8) 0.0425(11) -0.0094(8) -0.0057(8) -0.0014(7)
C7A 0.0144(8) 0.0188(10) 0.0218(9) -0.0013(8) -0.0013(7) -0.0003(7)
C2B 0.0097(10) 0.0177(9) 0.0159(9) -0.0034(7) 0.0010(12) -0.0002(7)
C3B 0.0144(8) 0.0188(10) 0.0218(9) -0.0013(8) -0.0013(7) -0.0003(7)
F1B 0.041(4) 0.014(3) 0.030(4) 0.003(3) -0.013(3) -0.006(3)
C4B 0.0152(9) 0.0171(10) 0.0285(11) -0.0076(9) -0.0026(11) 0.0001(17)
C5B 0.0140(9) 0.0286(13) 0.0217(10) -0.0121(10) -0.0027(8) 0.0025(16)
F2B 0.0276(13) 0.0356(11) 0.0305(8) -0.0200(9) -0.0107(6) 0.0075(16)
C6B 0.0154(9) 0.0255(12) 0.0154(8) -0.0032(9) -0.0022(7) 0.0038(14)
F3B 0.033(4) 0.036(4) 0.015(3) -0.006(3) -0.006(3) 0.004(3)
C7B 0.0112(17) 0.0175(9) 0.0175(11) -0.0035(7) 0.0007(15) 0.0018(8)
C8 0.0194(9) 0.0205(10) 0.0253(10) -0.0026(8) 0.0005(7) -0.0059(7)
C9 0.0446(15) 0.0162(11) 0.0391(14) 0.0039(10) 0.0006(12) -0.0021(10)
C10 0.0119(7) 0.0294(11) 0.0165(10) 0.0027(7) -0.0017(6) 0.0027(7)
C11 0.0275(10) 0.0276(10) 0.0301(11) 0.0099(11) 0.0002(11) 0.0079(8)
C12 0.0143(8) 0.0251(11) 0.0136(8) 0.0003(7) 0.0011(6) -0.0006(7)
C13 0.0173(9) 0.0473(15) 0.0205(10) 0.0013(10) 0.0043(8) -0.0007(9)
C14A 0.019(2) 0.032(5) 0.025(4) -0.011(3) -0.003(3) 0.005(3)
C15A 0.029(3) 0.026(3) 0.052(5) -0.006(3) -0.002(3) 0.0021(19)
C16A 0.0118(11) 0.030(5) 0.015(6) -0.003(3) -0.001(4) -0.001(3)
C17A 0.012(3) 0.033(3) 0.025(7) 0.002(3) 0.004(4) -0.002(2)
C18A 0.0112(19) 0.042(5) 0.026(3) 0.012(3) 0.004(2) 0.002(3)
C19A 0.028(3) 0.034(4) 0.058(5) 0.020(4) 0.005(3) 0.003(2)
C14B 0.020(3) 0.027(5) 0.032(5) -0.009(4) -0.004(4) 0.008(3)
C15B 0.034(3) 0.019(3) 0.057(6) 0.010(4) 0.003(4) 0.002(2)
C16B 0.0118(11) 0.030(5) 0.015(6) -0.003(3) -0.001(4) -0.001(3)
C17B 0.012(3) 0.033(3) 0.025(7) 0.002(3) 0.004(4) -0.002(2)
C18B 0.020(2) 0.035(5) 0.016(3) 0.007(3) 0.0012(19) 0.001(3)
C19B 0.025(3) 0.040(5) 0.045(5) 0.026(4) 0.004(3) 0.003(3)

loop_
_atom_type_symbol
_atom_type_description
_atom_type_scat_dispersion_real
_atom_type_scat_dispersion_imag
_atom_type_scat_source
C C 0.0033 0.0016 'International Tables Vol C Tables 4.2.6.8 and 6.1.1.4'
H H 0 0 'International Tables Vol C Tables 4.2.6.8 and 6.1.1.4'
F F 0.0171 0.0103 'International Tables Vol C Tables 4.2.6.8 and 6.1.1.4'
P P 0.1023 0.0942 'International Tables Vol C Tables 4.2.6.8 and 6.1.1.4'
Ni Ni 0.3393 1.1124 'International Tables Vol C Tables 4.2.6.8 and 6.1.1.4'

loop_
_geom_angle_atom_site_label_1
_geom_angle_atom_site_label_2
_geom_angle_atom_site_label_3
_geom_angle
C2A Ni1 C1 172.77(14)
C2B Ni1 C1 173.0(6)
C2A Ni1 P1 92.6(7)
C2B Ni1 P1 92(3)
C1 Ni1 P1 88.66(6)
C2A Ni1 P2 91.6(7)
C2B Ni1 P2 93(3)
C1 Ni1 P2 88.57(6)
P1 Ni1 P2 168.29(2)
C10 P1 C12 102.64(9)
C10 P1 C8 102.56(10)
C12 P1 C8 103.48(10)
C10 P1 Ni1 116.34(7)
C12 P1 Ni1 117.51(7)
C8 P1 Ni1 112.43(7)
C16B P2 C18B 104.7(8)
C14A P2 C18A 102.6(3)
C14A P2 C16A 105.3(10)
C18A P2 C16A 101.8(7)
C16B P2 C14B 101.6(11)
C18B P2 C14B 100.0(3)
C14A P2 Ni1 115.4(4)
C16B P2 Ni1 119.1(11)
C18B P2 Ni1 118.8(3)
C18A P2 Ni1 114.7(2)
C16A P2 Ni1 115.4(9)
C14B P2 Ni1 109.6(4)
Ni1 C1 H1A 109.5
Ni1 C1 H1B 109.5
H1A C1 H1B 109.5
Ni1 C1 H1C 109.5
H1A C1 H1C 109.5
H1B C1 H1C 109.5
C3A C2A C7A 113.40(19)
C3A C2A Ni1 125.3(2)
C7A C2A Ni1 121.3(2)
F1A C3A C2A 118.1(2)
F1A C3A C4A 115.2(3)
C2A C3A C4A 126.7(3)
C5A C4A C3A 116.8(3)
C5A C4A H4A 121.6
C3A C4A H4A 121.6
F2A C5A C6A 120.5(3)
F2A C5A C4A 119.5(3)
C6A C5A C4A 120.0(2)
F3A C6A C5A 118.9(3)
F3A C6A C7A 119.9(3)
C5A C6A C7A 121.3(3)
C6A C7A C2A 121.8(3)
C6A C7A H7A 119.1
C2A C7A H7A 119.1
C3B C2B C7B 113.4(2)
C3B C2B Ni1 119.7(4)
C7B C2B Ni1 126.9(4)
F1B C3B C2B 118.0(3)
F1B C3B C4B 115.2(4)
C2B C3B C4B 126.7(4)
C5B C4B C3B 116.8(3)
C5B C4B H4B 121.6
C3B C4B H4B 121.6
F2B C5B C6B 120.4(4)
F2B C5B C4B 119.5(4)
C6B C5B C4B 120.0(2)
F3B C6B C5B 118.7(4)
F3B C6B C7B 119.8(4)
C5B C6B C7B 121.2(3)
C6B C7B C2B 121.8(3)
C6B C7B H7B 119.1
C2B C7B H7B 119.1
C9 C8 P1 112.01(16)
C9 C8 H8A 109.2
P1 C8 H8A 109.2
C9 C8 H8B 109.2
P1 C8 H8B 109.2
H8A C8 H8B 107.9
C8 C9 H9A 109.5
C8 C9 H9B 109.5
H9A C9 H9B 109.5
C8 C9 H9C 109.5
H9A C9 H9C 109.5
H9B C9 H9C 109.5
C11 C10 P1 112.74(15)
C11 C10 H10A 109
P1 C10 H10A 109
C11 C10 H10B 109
P1 C10 H10B 109
H10A C10 H10B 107.8
C10 C11 H11A 109.5
C10 C11 H11B 109.5
H11A C11 H11B 109.5
C10 C11 H11C 109.5
H11A C11 H11C 109.5
H11B C11 H11C 109.5
C13 C12 P1 116.78(15)
C13 C12 H12A 108.1
P1 C12 H12A 108.1
C13 C12 H12B 108.1
P1 C12 H12B 108.1
H12A C12 H12B 107.3
C12 C13 H13A 109.5
C12 C13 H13B 109.5
H13A C13 H13B 109.5
C12 C13 H13C 109.5
H13A C13 H13C 109.5
H13B C13 H13C 109.5
C15A C14A P2 112.8(6)
C15A C14A H14A 109
P2 C14A H14A 109
C15A C14A H14B 109
P2 C14A H14B 109
H14A C14A H14B 107.8
C14A C15A H15A 109.5
C14A C15A H15B 109.5
H15A C15A H15B 109.5
C14A C15A H15C 109.5
H15A C15A H15C 109.5
H15B C15A H15C 109.5
C17A C16A P2 115(2)
C17A C16A H16A 108.4
P2 C16A H16A 108.4
C17A C16A H16B 108.4
P2 C16A H16B 108.4
H16A C16A H16B 107.5
C16A C17A H17A 109.5
C16A C17A H17B 109.5
H17A C17A H17B 109.5
C16A C17A H17C 109.5
H17A C17A H17C 109.5
H17B C17A H17C 109.5
C19A C18A P2 114.4(5)
C19A C18A H18A 108.7
P2 C18A H18A 108.7
C19A C18A H18B 108.7
P2 C18A H18B 108.7
H18A C18A H18B 107.6
C18A C19A H19A 109.5
C18A C19A H19B 109.5
H19A C19A H19B 109.5
C18A C19A H19C 109.5
H19A C19A H19C 109.5
H19B C19A H19C 109.5
C15B C14B P2 112.6(7)
C15B C14B H14C 109.1
P2 C14B H14C 109.1
C15B C14B H14D 109.1
P2 C14B H14D 109.1
H14C C14B H14D 107.8
C14B C15B H15D 109.5
C14B C15B H15E 109.5
H15D C15B H15E 109.5
C14B C15B H15F 109.5
H15D C15B H15F 109.5
H15E C15B H15F 109.5
C17B C16B P2 119(3)
C17B C16B H16C 107.5
P2 C16B H16C 107.5
C17B C16B H16D 107.5
P2 C16B H16D 107.5
H16C C16B H16D 107
C16B C17B H17D 109.5
C16B C17B H17E 109.5
H17D C17B H17E 109.5
C16B C17B H17F 109.5
H17D C17B H17F 109.5
H17E C17B H17F 109.5
C19B C18B P2 110.8(5)
C19B C18B H18C 109.5
P2 C18B H18C 109.5
C19B C18B H18D 109.5
P2 C18B H18D 109.5
H18C C18B H18D 108.1
C18B C19B H19D 109.5
C18B C19B H19E 109.5
H19D C19B H19E 109.5
C18B C19B H19F 109.5
H19D C19B H19F 109.5
H19E C19B H19F 109.5

loop_
_geom_bond_atom_site_label_1
_geom_bond_atom_site_label_2
_geom_bond_distance
Ni1 C2A 1.923(2)
Ni1 C2B 1.968(6)
Ni1 C1 1.990(2)
Ni1 P1 2.1820(5)
Ni1 P2 2.1841(5)
P1 C10 1.830(2)
P1 C12 1.833(2)
P1 C8 1.833(2)
P2 C14A 1.778(12)
P2 C16B 1.79(3)
P2 C18B 1.823(8)
P2 C18A 1.866(8)
P2 C16A 1.88(3)
P2 C14B 1.891(12)
C1 H1A 0.98
C1 H1B 0.98
C1 H1C 0.98
C2A C3A 1.382(4)
C2A C7A 1.414(4)
C3A F1A 1.378(3)
C3A C4A 1.387(4)
C4A C5A 1.382(5)
C4A H4A 0.95
C5A F2A 1.358(3)
C5A C6A 1.371(5)
C6A F3A 1.364(3)
C6A C7A 1.383(4)
C7A H7A 0.95
C2B C3B 1.382(4)
C2B C7B 1.414(4)
C3B F1B 1.378(4)
C3B C4B 1.387(4)
C4B C5B 1.381(5)
C4B H4B 0.95
C5B F2B 1.358(3)
C5B C6B 1.371(5)
C6B F3B 1.365(4)
C6B C7B 1.383(4)
C7B H7B 0.95
C8 C9 1.527(3)
C8 H8A 0.99
C8 H8B 0.99
C9 H9A 0.98
C9 H9B 0.98
C9 H9C 0.98
C10 C11 1.523(3)
C10 H10A 0.99
C10 H10B 0.99
C11 H11A 0.98
C11 H11B 0.98
C11 H11C 0.98
C12 C13 1.529(3)
C12 H12A 0.99
C12 H12B 0.99
C13 H13A 0.98
C13 H13B 0.98
C13 H13C 0.98
C14A C15A 1.530(11)
C14A H14A 0.99
C14A H14B 0.99
C15A H15A 0.98
C15A H15B 0.98
C15A H15C 0.98
C16A C17A 1.51(6)
C16A H16A 0.99
C16A H16B 0.99
C17A H17A 0.98
C17A H17B 0.98
C17A H17C 0.98
C18A C19A 1.546(10)
C18A H18A 0.99
C18A H18B 0.99
C19A H19A 0.98
C19A H19B 0.98
C19A H19C 0.98
C14B C15B 1.521(11)
C14B H14C 0.99
C14B H14D 0.99
C15B H15D 0.98
C15B H15E 0.98
C15B H15F 0.98
C16B C17B 1.55(7)
C16B H16C 0.99
C16B H16D 0.99
C17B H17D 0.98
C17B H17E 0.98
C17B H17F 0.98
C18B C19B 1.526(10)
C18B H18C 0.99
C18B H18D 0.99
C19B H19D 0.98
C19B H19E 0.98
C19B H19F 0.98
